data_4500424
loop_
_publ_author_name
'Bhattacharya, Suman'
'Saha, Binoy K.'

_publ_section_title
;
 Guest-Induced Isomerization of Net and Polymorphism in Trimesic
 Acid--Arylamine Complexes
;
_journal_issue 6
_journal_name_full 'Crystal Growth &amp; Design'
_journal_page_first 2194
_journal_paper_doi 10.1021/cg101531h
_journal_volume 11
_journal_year 2011
_chemical_formula_moiety 'C17 H22 N2'
_chemical_formula_sum 'C17 H22 N2'
_chemical_formula_weight 254.37
_chemical_name_common '4,4'-Methylene bis(2,6-dimethylaniline)'
_chemical_name_systematic
;
4,4'-Methylene bis(2,6-dimethylaniline)
;
_space_group_IT_number 15
_symmetry_cell_setting monoclinic
_symmetry_space_group_name_Hall '-C 2yc'
_symmetry_space_group_name_H-M 'C 1 2/c 1'
_atom_sites_solution_hydrogens geom
_atom_sites_solution_primary direct
_atom_sites_solution_secondary difmap
_audit_creation_method SHELXL-97
_cell_angle_alpha 90.00
_cell_angle_beta 132.78(3)
_cell_angle_gamma 90.00
_cell_formula_units_Z 4
_cell_length_a 17.600(3)
_cell_length_b 8.2122(5)
_cell_length_c 14.321(3)
_cell_measurement_reflns_used 1604
_cell_measurement_temperature 293(2)
_cell_measurement_theta_max 28.7933
_cell_measurement_theta_min 2.8654
_cell_volume 1519.2(8)
_computing_cell_refinement
;
CrysAlisPro, Oxford Diffraction Ltd.,
Version 1.171.33.66 (release 28-04-2010 CrysAlis171 .NET)
(compiled Apr 28 2010,14:27:37)
;
_computing_data_collection
;
CrysAlisPro, Oxford Diffraction Ltd.,
Version 1.171.33.66 (release 28-04-2010 CrysAlis171 .NET)
(compiled Apr 28 2010,14:27:37)
;
_computing_data_reduction
;
CrysAlisPro, Oxford Diffraction Ltd.,
Version 1.171.33.66 (release 28-04-2010 CrysAlis171 .NET)
(compiled Apr 28 2010,14:27:37)
;
_computing_structure_refinement 'SHELXL-97 (Sheldrick, 1997)'
_computing_structure_solution 'SHELXS-97 (Sheldrick, 1997)'
_diffrn_ambient_temperature 293(2)
_diffrn_measured_fraction_theta_full 0.979
_diffrn_measured_fraction_theta_max 0.857
_diffrn_measurement_device_type 'Xcalibur, Eos'
_diffrn_measurement_method '\w scans'
_diffrn_radiation_monochromator graphite
_diffrn_radiation_source 'fine-focus sealed tube'
_diffrn_radiation_type MoK\a
_diffrn_radiation_wavelength 0.71073
_diffrn_reflns_av_R_equivalents 0.0145
_diffrn_reflns_av_sigmaI/netI 0.0281
_diffrn_reflns_limit_h_max 12
_diffrn_reflns_limit_h_min -23
_diffrn_reflns_limit_k_max 4
_diffrn_reflns_limit_k_min -10
_diffrn_reflns_limit_l_max 19
_diffrn_reflns_limit_l_min -11
_diffrn_reflns_number 3171
_diffrn_reflns_theta_full 25.00
_diffrn_reflns_theta_max 28.86
_diffrn_reflns_theta_min 2.94
_exptl_absorpt_coefficient_mu 0.065
_exptl_absorpt_correction_T_max 0.9662
_exptl_absorpt_correction_T_min 0.9556
_exptl_absorpt_correction_type multi-scan
_exptl_absorpt_process_details
;
CrysAlisPro, Oxford Diffraction Ltd.,
Version 1.171.33.66 (release 28-04-2010 CrysAlis171 .NET)
(compiled Apr 28 2010,14:27:37)
Empirical absorption correction using spherical harmonics,
 implemented in SCALE3 ABSPACK scaling algorithm.
;
_exptl_crystal_colour brown
_exptl_crystal_density_diffrn 1.112
_exptl_crystal_density_method 'not measured'
_exptl_crystal_description block
_exptl_crystal_F_000 552
_exptl_crystal_size_max 0.70
_exptl_crystal_size_mid 0.56
_exptl_crystal_size_min 0.53
_refine_diff_density_max 0.320
_refine_diff_density_min -0.287
_refine_diff_density_rms 0.056
_refine_ls_extinction_method none
_refine_ls_goodness_of_fit_ref 1.191
_refine_ls_hydrogen_treatment mixed
_refine_ls_matrix_type full
_refine_ls_number_parameters 95
_refine_ls_number_reflns 1710
_refine_ls_number_restraints 0
_refine_ls_restrained_S_all 1.191
_refine_ls_R_factor_all 0.1180
_refine_ls_R_factor_gt 0.0826
_refine_ls_shift/su_max 0.000
_refine_ls_shift/su_mean 0.000
_refine_ls_structure_factor_coef Fsqd
_refine_ls_weighting_details 'calc w=1/[\s^2^(Fo^2^)+(0.2000P)^2^+0.0000P] where P=(Fo^2^+2Fc^2^)/3'
_refine_ls_weighting_scheme calc
_refine_ls_wR_factor_gt 0.2998
_refine_ls_wR_factor_ref 0.3262
_reflns_number_gt 1041
_reflns_number_total 1710
_reflns_threshold_expression >2sigma(I)
_cod_data_source_file cg101531h_si_001.cif
_cod_data_source_block bks-mbda-c2/c
_cod_original_cell_volume 1519.3(8)
_cod_original_sg_symbol_H-M C2/c
_cod_database_code 4500424

loop_
_symmetry_equiv_pos_as_xyz
'x, y, z'
'-x, y, -z+1/2'
'x+1/2, y+1/2, z'
'-x+1/2, y+1/2, -z+1/2'
'-x, -y, -z'
'x, -y, z-1/2'
'-x+1/2, -y+1/2, -z'
'x+1/2, -y+1/2, z-1/2'

loop_
_atom_site_label
_atom_site_type_symbol
_atom_site_fract_x
_atom_site_fract_y
_atom_site_fract_z
_atom_site_U_iso_or_equiv
_atom_site_adp_type
_atom_site_occupancy
_atom_site_symmetry_multiplicity
_atom_site_calc_flag
_atom_site_refinement_flags
H1A H 0.396(3) 0.786(6) 0.470(5) 0.141(17) Uiso 1 1 d .
H1B H 0.330(3) 0.810(5) 0.333(4) 0.126(17) Uiso 1 1 d .
C9 C 0.0000 0.3553(4) 0.2500 0.0545(10) Uani 1 2 d S
H9A H 0.0258 0.2858 0.3211 0.065 Uiso 0.50 1 calc PR
H9B H -0.0258 0.2858 0.1789 0.065 Uiso 0.50 1 calc PR
C3 C 0.1844(2) 0.4645(3) 0.4113(3) 0.0510(8) Uani 1 1 d .
H3 H 0.1944 0.4017 0.4730 0.061 Uiso 1 1 calc R
C5 C 0.07638(18) 0.5532(3) 0.1974(2) 0.0461(7) Uani 1 1 d .
H5 H 0.0134 0.5504 0.1134 0.055 Uiso 1 1 calc R
C6 C 0.15484(19) 0.6531(3) 0.2287(2) 0.0496(7) Uani 1 1 d .
C4 C 0.08868(18) 0.4584(3) 0.2864(2) 0.0452(7) Uani 1 1 d .
C1 C 0.24976(19) 0.6561(3) 0.3543(3) 0.0515(8) Uani 1 1 d .
C2 C 0.26560(19) 0.5616(3) 0.4470(3) 0.0523(8) Uani 1 1 d .
N1 N 0.3311(2) 0.7542(4) 0.3886(4) 0.0861(11) Uani 1 1 d .
C7 C 0.1369(3) 0.7601(4) 0.1296(3) 0.0833(12) Uani 1 1 d .
H7A H 0.1988 0.8199 0.1676 0.125 Uiso 1 1 calc R
H7B H 0.0815 0.8348 0.0963 0.125 Uiso 1 1 calc R
H7C H 0.1188 0.6936 0.0618 0.125 Uiso 1 1 calc R
C8 C 0.3682(2) 0.5632(4) 0.5834(3) 0.0788(11) Uani 1 1 d .
H8A H 0.4149 0.6361 0.5913 0.118 Uiso 1 1 calc R
H8B H 0.3969 0.4555 0.6078 0.118 Uiso 1 1 calc R
H8C H 0.3578 0.5992 0.6379 0.118 Uiso 1 1 calc R

loop_
_atom_site_aniso_label
_atom_site_aniso_U_11
_atom_site_aniso_U_22
_atom_site_aniso_U_33
_atom_site_aniso_U_23
_atom_site_aniso_U_13
_atom_site_aniso_U_12
C9 0.069(2) 0.0320(17) 0.087(3) 0.000 0.063(2) 0.000
C3 0.0686(16) 0.0392(13) 0.0617(16) 0.0105(11) 0.0507(14) 0.0183(12)
C5 0.0552(14) 0.0403(13) 0.0528(14) -0.0018(10) 0.0407(12) 0.0016(10)
C6 0.0664(16) 0.0430(14) 0.0637(16) -0.0045(11) 0.0539(14) -0.0030(11)
C4 0.0590(15) 0.0311(12) 0.0671(16) 0.0006(10) 0.0514(14) 0.0050(10)
C1 0.0598(16) 0.0408(14) 0.0719(17) -0.0100(12) 0.0518(14) -0.0037(11)
C2 0.0541(15) 0.0432(14) 0.0624(15) -0.0048(11) 0.0407(13) 0.0109(11)
N1 0.0720(19) 0.087(2) 0.109(3) -0.0195(19) 0.0653(19) -0.0267(16)
C7 0.105(2) 0.092(3) 0.082(2) 0.0023(18) 0.075(2) -0.0197(19)
C8 0.0660(19) 0.072(2) 0.074(2) -0.0049(16) 0.0381(16) 0.0178(16)

loop_
_atom_type_symbol
_atom_type_description
_atom_type_scat_dispersion_real
_atom_type_scat_dispersion_imag
_atom_type_scat_source
C C 0.0033 0.0016 'International Tables Vol C Tables 4.2.6.8 and 6.1.1.4'
H H 0.0000 0.0000 'International Tables Vol C Tables 4.2.6.8 and 6.1.1.4'
N N 0.0061 0.0033 'International Tables Vol C Tables 4.2.6.8 and 6.1.1.4'

loop_
_geom_angle_atom_site_label_1
_geom_angle_atom_site_label_2
_geom_angle_atom_site_label_3
_geom_angle
_geom_angle_site_symmetry_3
C4 C9 C4 112.5(3) 2
C2 C3 C4 122.3(2) .
C4 C5 C6 122.4(2) .
C5 C6 C1 118.9(2) .
C5 C6 C7 120.7(3) .
C1 C6 C7 120.3(2) .
C5 C4 C3 117.3(2) .
C5 C4 C9 121.1(2) .
C3 C4 C9 121.6(2) .
C2 C1 C6 120.6(2) .
C2 C1 N1 119.2(3) .
C6 C1 N1 120.2(3) .
C1 C2 C3 118.5(2) .
C1 C2 C8 121.1(2) .
C3 C2 C8 120.4(3) .

loop_
_geom_bond_atom_site_label_1
_geom_bond_atom_site_label_2
_geom_bond_distance
_geom_bond_site_symmetry_2
C9 C4 1.523(3) .
C9 C4 1.523(3) 2
C3 C2 1.395(4) .
C3 C4 1.395(4) .
C5 C4 1.380(3) .
C5 C6 1.392(3) .
C6 C1 1.395(4) .
C6 C7 1.509(4) .
C1 C2 1.393(4) .
C1 N1 1.410(4) .
C2 C8 1.512(4) .
